data_1564430
loop_
_publ_author_name
'Shen, Lei'
'Chen, Jianjiao'
'Zou, Zhenyuan'
'Ke, Zhen'
'Wei, Bo'
'Yang, Jie'
'Zou, Dengfeng'

_publ_section_title
;
 Synthesis and anticancer property of three new Ca (II) compounds derived
 from tetrazole carboxylate ligands
;
_journal_name_full 'Inorganica Chimica Acta'
_journal_page_first 119659
_journal_paper_doi 10.1016/j.ica.2020.119659
_journal_volume 509
_journal_year 2020
_chemical_formula_moiety 'C18 H20 Ca N10 O6'
_chemical_formula_sum 'C18 H22 Ca N10 O6'
_chemical_formula_weight 514.53
_space_group_crystal_system orthorhombic
_space_group_IT_number 33
_space_group_name_Hall 'P 2c -2n'
_space_group_name_H-M_alt 'P n a 21'
_atom_sites_solution_hydrogens mixed
_cell_angle_alpha 90
_cell_angle_beta 90
_cell_angle_gamma 90
_cell_formula_units_Z 4
_cell_length_a 7.7997(16)
_cell_length_b 10.537(2)
_cell_length_c 27.732(5)
_cell_measurement_reflns_used 15380
_cell_measurement_temperature 293(2)
_cell_measurement_theta_max 27.48
_cell_measurement_theta_min 3.27
_cell_volume 2279.2(8)
_computing_structure_refinement 'SHELXL-2014 (Sheldrick, 2014)'
_diffrn_ambient_temperature 293(2)
_diffrn_measured_fraction_theta_full 0.974
_diffrn_measured_fraction_theta_max 1.000
_diffrn_measurement_device_type 'Bruker Apex DUO II'
_diffrn_measurement_method 'Phi and Omiga Scan'
_diffrn_radiation_type MoK\a
_diffrn_radiation_wavelength 0.71073
_diffrn_reflns_av_R_equivalents 0.0574
_diffrn_reflns_av_unetI/netI 0.0453
_diffrn_reflns_Laue_measured_fraction_full 0.974
_diffrn_reflns_Laue_measured_fraction_max 1.000
_diffrn_reflns_limit_h_max 9
_diffrn_reflns_limit_h_min -9
_diffrn_reflns_limit_k_max 12
_diffrn_reflns_limit_k_min -12
_diffrn_reflns_limit_l_max 32
_diffrn_reflns_limit_l_min -30
_diffrn_reflns_number 15380
_diffrn_reflns_point_group_measured_fraction_full 0.973
_diffrn_reflns_point_group_measured_fraction_max 1.000
_diffrn_reflns_theta_full 25.242
_diffrn_reflns_theta_max 25.000
_diffrn_reflns_theta_min 1.469
_exptl_absorpt_coefficient_mu 0.334
_exptl_crystal_colour colourless
_exptl_crystal_density_diffrn 1.500
_exptl_crystal_description block
_exptl_crystal_F_000 1072
_exptl_crystal_size_max 0.230
_exptl_crystal_size_mid 0.220
_exptl_crystal_size_min 0.200
_refine_diff_density_max 1.191
_refine_diff_density_min -1.891
_refine_diff_density_rms 0.099
_refine_ls_abs_structure_details
;
 Refined as an inversion twin.
;
_refine_ls_abs_structure_Flack 0.54(14)
_refine_ls_extinction_coef .
_refine_ls_extinction_method none
_refine_ls_goodness_of_fit_ref 1.840
_refine_ls_hydrogen_treatment constr
_refine_ls_matrix_type full
_refine_ls_number_parameters 317
_refine_ls_number_reflns 3788
_refine_ls_number_restraints 29
_refine_ls_restrained_S_all 1.852
_refine_ls_R_factor_all 0.0957
_refine_ls_R_factor_gt 0.0840
_refine_ls_shift/su_max 0.004
_refine_ls_shift/su_mean 0.001
_refine_ls_structure_factor_coef Fsqd
_refine_ls_weighting_details 'w=1/[\s^2^(Fo^2^)+(0.1000P)^2^] where P=(Fo^2^+2Fc^2^)/3'
_refine_ls_weighting_scheme calc
_refine_ls_wR_factor_gt 0.2461
_refine_ls_wR_factor_ref 0.2526
_reflns_Friedel_coverage 0.955
_reflns_Friedel_fraction_full 0.972
_reflns_Friedel_fraction_max 1.000
_reflns_number_gt 3202
_reflns_number_total 3788
_reflns_threshold_expression 'I > 2\s(I)'
_cod_data_source_file ICA-2020-509-119659.cif
_cod_data_source_block 2
_cod_database_code 1564430
_shelx_space_group_comment
;
The symmetry employed for this shelxl refinement is uniquely defined
by the following loop, which should always be used as a source of
symmetry information in preference to the above space-group names.
They are only intended as comments.
;
_shelx_estimated_absorpt_t_min 0.927
_shelx_estimated_absorpt_t_max 0.936
_shelxl_version_number 2014-3

loop_
_space_group_symop_operation_xyz
'x, y, z'
'-x, -y, z+1/2'
'-x+1/2, y+1/2, z+1/2'
'x+1/2, -y+1/2, z'

loop_
_atom_site_label
_atom_site_type_symbol
_atom_site_fract_x
_atom_site_fract_y
_atom_site_fract_z
_atom_site_U_iso_or_equiv
_atom_site_adp_type
_atom_site_occupancy
_atom_site_site_symmetry_order
_atom_site_calc_flag
_atom_site_refinement_flags_posn
_atom_site_refinement_flags_adp
_atom_site_refinement_flags_occupancy
_atom_site_disorder_assembly
_atom_site_disorder_group
Ca1 Ca -0.2244(2) -0.78830(16) 0.48122(12) 0.0328(6) Uani 1 1 d . . . . .
O1 O 0.0122(9) -0.6468(7) 0.5157(3) 0.0386(18) Uani 1 1 d . . . . .
O2 O -0.2461(8) -0.6113(9) 0.5445(3) 0.0412(19) Uani 1 1 d . U . . .
O3 O -0.4566(10) -0.6465(8) 0.4467(3) 0.0400(16) Uani 1 1 d . U . . .
O4 O -0.2003(10) -0.6104(9) 0.4161(3) 0.0464(18) Uani 1 1 d . U . . .
O5 O -0.1077(9) -0.9286(9) 0.5404(3) 0.048(2) Uani 1 1 d . . . . .
H5A H 0.0150 -0.9289 0.5378 0.073 Uiso 1 1 d R U . . .
H5B H -0.1403 -0.9002 0.5719 0.073 Uiso 1 1 d R U . . .
O6 O -0.3406(10) -0.9244(9) 0.4217(3) 0.050(2) Uani 1 1 d . . . . .
H6B H -0.2629 -0.9287 0.3949 0.076 Uiso 1 1 d R U . . .
H6C H -0.4487 -0.8911 0.4110 0.076 Uiso 1 1 d R U . . .
N2 N -0.3352(15) -0.4149(11) 0.3591(4) 0.052(3) Uani 1 1 d . . . . .
C6 C -0.2064(18) -0.2894(14) 0.2091(6) 0.052(4) Uani 1 1 d . . . . .
H6A H -0.1490 -0.2220 0.2235 0.062 Uiso 1 1 calc R U . . .
N3 N -0.223(2) -0.321(2) 0.3616(7) 0.077(5) Uani 1 1 d . . . . .
C5 C -0.2791(13) -0.3842(12) 0.2363(5) 0.039(3) Uani 1 1 d . . . . .
C16 C -0.1559(18) -0.4814(15) 0.8009(6) 0.057(4) Uani 1 1 d . . . . .
H16A H -0.1075 -0.5476 0.8183 0.069 Uiso 1 1 calc R U . . .
N5 N -0.3048(15) -0.3890(13) 0.1359(5) 0.055(3) Uani 1 1 d . . . . .
C1 C -0.3574(14) -0.5794(10) 0.4235(4) 0.0418(17) Uani 1 1 d D U . . .
C7 C -0.2217(17) -0.2979(15) 0.1594(6) 0.054(4) Uani 1 1 d . . . . .
H7A H -0.1697 -0.2349 0.1410 0.065 Uiso 1 1 calc R U . . .
C15 C -0.1452(16) -0.4811(13) 0.7510(5) 0.050(3) Uani 1 1 d . . . . .
H15A H -0.0929 -0.5488 0.7354 0.060 Uiso 1 1 calc R U . . .
N4 N -0.1756(16) -0.2986(13) 0.3144(4) 0.058(3) Uani 1 1 d . . . . .
N7 N -0.1151(12) -0.4111(10) 0.6019(4) 0.047(3) Uani 1 1 d . . . . .
C10 C -0.0967(11) -0.5831(10) 0.5412(4) 0.039(2) Uani 1 1 d D U . . .
C13 C -0.1951(13) -0.3816(11) 0.6725(5) 0.035(3) Uani 1 1 d . . . . .
C8 C -0.3696(19) -0.4786(15) 0.1630(6) 0.062(4) Uani 1 1 d . . . . .
H8A H -0.4228 -0.5461 0.1474 0.074 Uiso 1 1 calc R U . . .
N6 N -0.0902(13) -0.4539(9) 0.6469(4) 0.040(3) Uani 1 1 d . . . . .
N1 N -0.3726(14) -0.4523(11) 0.3155(4) 0.051(3) Uani 1 1 d . . . . .
C4 C -0.2775(15) -0.3789(13) 0.2896(5) 0.044(4) Uani 1 1 d . . . . .
N10 N -0.2368(14) -0.3853(15) 0.8243(5) 0.060(4) Uani 1 1 d . . . . .
C9 C -0.3656(17) -0.4814(13) 0.2127(6) 0.060(4) Uani 1 1 d . . . . .
H9A H -0.4190 -0.5462 0.2298 0.072 Uiso 1 1 calc R U . . .
C11 C -0.0161(15) -0.4648(9) 0.5626(4) 0.046(3) Uani 1 1 d D . . . .
H11A H 0.0961 -0.4889 0.5755 0.055 Uiso 1 1 calc R U . . .
N9 N -0.281(2) -0.3001(14) 0.6440(5) 0.067(4) Uani 1 1 d . . . . .
C12 C 0.014(3) -0.3633(13) 0.5240(5) 0.081(5) Uani 1 1 d D . . . .
H12A H 0.0794 -0.3988 0.4980 0.122 Uiso 1 1 calc R U . . .
H12B H -0.0945 -0.3339 0.5119 0.122 Uiso 1 1 calc R U . . .
H12C H 0.0756 -0.2933 0.5378 0.122 Uiso 1 1 calc R U . . .
C2 C -0.4316(19) -0.4612(11) 0.4016(4) 0.063(4) Uani 1 1 d D . . . .
H2A H -0.5466 -0.4833 0.3902 0.076 Uiso 1 1 calc R U . . .
C3 C -0.455(3) -0.3585(15) 0.4400(5) 0.087(6) Uani 1 1 d D . . . .
H3A H -0.5022 -0.2837 0.4255 0.131 Uiso 1 1 calc R U . . .
H3B H -0.5310 -0.3888 0.4647 0.131 Uiso 1 1 calc R U . . .
H3C H -0.3456 -0.3386 0.4541 0.131 Uiso 1 1 calc R U . . .
N8 N -0.2299(19) -0.3229(19) 0.5996(7) 0.075(5) Uani 1 1 d . . . . .
C14 C -0.2102(14) -0.3831(13) 0.7245(5) 0.043(4) Uani 1 1 d . . . . .
C17 C -0.3076(14) -0.2897(14) 0.7992(5) 0.046(4) Uani 1 1 d . U . . .
H17A H -0.3626 -0.2244 0.8156 0.055 Uiso 1 1 calc R U . . .
C18 C -0.3006(17) -0.2864(14) 0.7499(6) 0.053(4) Uani 1 1 d . . . . .
H18A H -0.3545 -0.2213 0.7330 0.064 Uiso 1 1 calc R U . . .

loop_
_atom_site_aniso_label
_atom_site_aniso_U_11
_atom_site_aniso_U_22
_atom_site_aniso_U_33
_atom_site_aniso_U_23
_atom_site_aniso_U_13
_atom_site_aniso_U_12
Ca1 0.0260(9) 0.0401(10) 0.0323(10) 0.0016(15) 0.0047(10) -0.0019(8)
O1 0.027(4) 0.044(4) 0.044(5) 0.000(3) 0.003(3) -0.002(3)
O2 0.008(2) 0.062(5) 0.053(4) -0.012(4) -0.001(3) -0.003(2)
O3 0.032(3) 0.044(4) 0.044(4) 0.011(3) 0.009(3) -0.001(3)
O4 0.038(3) 0.051(4) 0.050(4) 0.012(3) 0.008(3) -0.003(3)
O5 0.032(4) 0.071(6) 0.043(5) 0.010(4) 0.003(4) -0.013(4)
O6 0.030(4) 0.075(6) 0.047(5) -0.019(5) 0.000(4) -0.002(4)
N2 0.075(8) 0.039(7) 0.042(7) 0.017(5) 0.020(6) 0.004(5)
C6 0.052(8) 0.048(9) 0.055(10) 0.011(7) 0.001(6) -0.002(6)
N3 0.097(12) 0.079(14) 0.056(12) 0.008(9) -0.004(7) -0.021(8)
C5 0.025(5) 0.047(8) 0.045(8) 0.001(6) -0.006(5) -0.001(5)
C16 0.051(8) 0.066(10) 0.055(10) 0.002(8) -0.003(6) 0.003(7)
N5 0.051(7) 0.065(9) 0.048(8) 0.006(6) -0.007(5) 0.004(6)
C1 0.035(3) 0.046(4) 0.045(4) 0.010(3) 0.008(3) 0.000(3)
C7 0.042(8) 0.060(10) 0.061(10) 0.011(8) 0.000(7) -0.005(6)
C15 0.058(8) 0.047(8) 0.046(9) -0.002(7) 0.007(6) 0.005(6)
N4 0.065(8) 0.066(8) 0.044(8) 0.011(6) 0.003(6) -0.018(6)
N7 0.038(5) 0.043(6) 0.059(8) -0.005(5) -0.004(5) 0.006(4)
C10 0.012(3) 0.057(5) 0.047(5) -0.009(4) -0.002(3) 0.001(3)
C13 0.030(6) 0.033(7) 0.043(8) -0.003(6) -0.007(5) -0.004(5)
C8 0.068(10) 0.056(10) 0.061(11) -0.011(8) -0.008(7) -0.013(7)
N6 0.049(6) 0.029(6) 0.040(7) -0.011(5) 0.009(4) 0.006(4)
N1 0.056(7) 0.048(7) 0.049(8) 0.001(6) 0.010(5) 0.000(5)
C4 0.034(6) 0.040(8) 0.057(10) 0.014(6) 0.000(5) -0.008(6)
N10 0.042(6) 0.085(11) 0.054(9) -0.011(7) 0.018(5) -0.003(6)
C9 0.060(8) 0.044(8) 0.076(12) 0.005(8) 0.003(7) -0.001(6)
C11 0.047(7) 0.040(7) 0.050(8) -0.014(6) 0.014(6) -0.015(5)
N9 0.088(10) 0.064(9) 0.050(9) -0.015(7) -0.012(7) 0.035(7)
C12 0.118(14) 0.055(9) 0.070(12) -0.006(8) 0.006(10) -0.035(9)
C2 0.063(9) 0.073(10) 0.053(10) 0.020(8) 0.017(7) 0.019(7)
C3 0.116(14) 0.074(11) 0.071(12) 0.012(9) 0.033(10) 0.040(10)
N8 0.097(11) 0.072(13) 0.056(12) -0.007(9) -0.020(7) 0.026(8)
C14 0.026(6) 0.049(9) 0.054(10) -0.017(7) 0.010(5) -0.004(5)
C17 0.017(5) 0.061(8) 0.058(8) -0.018(6) 0.007(5) 0.008(5)
C18 0.044(8) 0.054(9) 0.060(11) -0.010(8) -0.003(7) 0.008(6)

loop_
_atom_type_symbol
_atom_type_description
_atom_type_scat_dispersion_real
_atom_type_scat_dispersion_imag
_atom_type_scat_source
C C 0.0033 0.0016 'International Tables Vol C Tables 4.2.6.8 and 6.1.1.4'
H H 0.0000 0.0000 'International Tables Vol C Tables 4.2.6.8 and 6.1.1.4'
Ca Ca 0.2262 0.3064 'International Tables Vol C Tables 4.2.6.8 and 6.1.1.4'
N N 0.0061 0.0033 'International Tables Vol C Tables 4.2.6.8 and 6.1.1.4'
O O 0.0106 0.0060 'International Tables Vol C Tables 4.2.6.8 and 6.1.1.4'

loop_
_geom_angle_atom_site_label_1
_geom_angle_atom_site_label_2
_geom_angle_atom_site_label_3
_geom_angle
_geom_angle_site_symmetry_1
_geom_angle_site_symmetry_3
O1 Ca1 O6 76.9(3) 4_435 .
O1 Ca1 O5 82.8(3) 4_435 .
O6 Ca1 O5 104.5(3) . .
O1 Ca1 O3 146.6(2) 4_435 4_535
O6 Ca1 O3 83.2(3) . 4_535
O5 Ca1 O3 76.4(3) . 4_535
O1 Ca1 O3 72.7(2) 4_435 .
O6 Ca1 O3 79.6(3) . .
O5 Ca1 O3 153.7(3) . .
O3 Ca1 O3 129.8(3) 4_535 .
O1 Ca1 O1 130.1(3) 4_435 .
O6 Ca1 O1 152.9(3) . .
O5 Ca1 O1 80.2(3) . .
O3 Ca1 O1 71.8(2) 4_535 .
O3 Ca1 O1 108.2(2) . .
O1 Ca1 O2 82.9(3) 4_435 .
O6 Ca1 O2 153.1(3) . .
O5 Ca1 O2 90.3(3) . .
O3 Ca1 O2 122.6(2) 4_535 .
O3 Ca1 O2 77.5(3) . .
O1 Ca1 O2 50.8(2) . .
O1 Ca1 O4 123.3(3) 4_435 .
O6 Ca1 O4 88.9(3) . .
O5 Ca1 O4 153.2(3) . .
O3 Ca1 O4 82.4(3) 4_535 .
O3 Ca1 O4 50.7(2) . .
O1 Ca1 O4 77.7(3) . .
O2 Ca1 O4 87.5(2) . .
O1 Ca1 C10 106.4(3) 4_435 .
O6 Ca1 C10 169.1(4) . .
O5 Ca1 C10 86.4(3) . .
O3 Ca1 C10 98.2(3) 4_535 .
O3 Ca1 C10 91.3(3) . .
O1 Ca1 C10 26.4(2) . .
O2 Ca1 C10 24.5(2) . .
O4 Ca1 C10 80.6(3) . .
O1 Ca1 C1 97.5(3) 4_435 .
O6 Ca1 C1 86.5(4) . .
O5 Ca1 C1 168.8(4) . .
O3 Ca1 C1 107.9(3) 4_535 .
O3 Ca1 C1 24.9(3) . .
O1 Ca1 C1 91.2(3) . .
O2 Ca1 C1 78.7(3) . .
O4 Ca1 C1 26.2(3) . .
C10 Ca1 C1 82.8(3) . .
O1 Ca1 Ca1 155.3(2) 4_435 4_535
O6 Ca1 Ca1 119.9(2) . 4_535
O5 Ca1 Ca1 75.66(17) . 4_535
O3 Ca1 Ca1 37.35(19) 4_535 4_535
O3 Ca1 Ca1 125.46(18) . 4_535
O1 Ca1 Ca1 34.44(17) . 4_535
O2 Ca1 Ca1 85.26(15) . 4_535
O4 Ca1 Ca1 77.52(18) . 4_535
C10 Ca1 Ca1 60.86(19) . 4_535
C1 Ca1 Ca1 101.3(2) . 4_535
O1 Ca1 Ca1 37.67(19) 4_435 4_435
O6 Ca1 Ca1 75.39(19) . 4_435
O5 Ca1 Ca1 119.90(18) . 4_435
O3 Ca1 Ca1 155.6(2) 4_535 4_435
O3 Ca1 Ca1 35.02(17) . 4_435
O1 Ca1 Ca1 126.04(18) . 4_435
O2 Ca1 Ca1 77.77(15) . 4_435
O4 Ca1 Ca1 85.69(18) . 4_435
C10 Ca1 Ca1 100.67(19) . 4_435
C1 Ca1 Ca1 59.9(2) . 4_435
Ca1 Ca1 Ca1 156.61(9) 4_535 4_435
C10 O1 Ca1 160.2(6) . 4_535
C10 O1 Ca1 91.9(5) . .
Ca1 O1 Ca1 107.9(3) 4_535 .
C10 O2 Ca1 93.6(7) . .
C1 O3 Ca1 157.1(7) . 4_435
C1 O3 Ca1 95.0(6) . .
Ca1 O3 Ca1 107.6(3) 4_435 .
C1 O4 Ca1 90.3(6) . .
Ca1 O5 H5A 109.3 . .
Ca1 O5 H5B 109.4 . .
H5A O5 H5B 109.5 . .
Ca1 O6 H6B 109.1 . .
Ca1 O6 H6C 109.2 . .
H6B O6 H6C 109.5 . .
N3 N2 N1 114.9(11) . .
N3 N2 C2 122.8(13) . .
N1 N2 C2 121.7(12) . .
C5 C6 C7 117.6(14) . .
C5 C6 H6A 121.2 . .
C7 C6 H6A 121.2 . .
N2 N3 N4 104.9(14) . .
C6 C5 C9 118.5(14) . .
C6 C5 C4 121.2(12) . .
C9 C5 C4 120.2(12) . .
N10 C16 C15 120.3(15) . .
N10 C16 H16A 119.8 . .
C15 C16 H16A 119.8 . .
C8 N5 C7 115.4(13) . .
O3 C1 O4 122.4(9) . .
O3 C1 C2 116.5(10) . .
O4 C1 C2 121.0(10) . .
O3 C1 Ca1 60.1(5) . .
O4 C1 Ca1 63.6(5) . .
C2 C1 Ca1 170.5(9) . .
N5 C7 C6 125.2(14) . .
N5 C7 H7A 117.4 . .
C6 C7 H7A 117.5 . .
C14 C15 C16 121.2(13) . .
C14 C15 H15A 119.4 . .
C16 C15 H15A 119.4 . .
C4 N4 N3 102.6(12) . .
N8 N7 N6 112.9(12) . .
N8 N7 C11 127.8(13) . .
N6 N7 C11 119.4(9) . .
O2 C10 O1 123.3(9) . .
O2 C10 C11 124.9(10) . .
O1 C10 C11 111.6(8) . .
O2 C10 Ca1 61.9(6) . .
O1 C10 Ca1 61.7(5) . .
C11 C10 Ca1 168.0(8) . .
N6 C13 N9 111.1(12) . .
N6 C13 C14 125.4(11) . .
N9 C13 C14 123.5(12) . .
N5 C8 C9 125.5(14) . .
N5 C8 H8A 117.2 . .
C9 C8 H8A 117.3 . .
C13 N6 N7 102.5(10) . .
C4 N1 N2 101.9(12) . .
N1 C4 N4 115.4(14) . .
N1 C4 C5 121.9(12) . .
N4 C4 C5 122.6(11) . .
C17 N10 C16 120.0(14) . .
C8 C9 C5 117.7(14) . .
C8 C9 H9A 121.1 . .
C5 C9 H9A 121.1 . .
N7 C11 C12 109.5(11) . .
N7 C11 C10 113.2(9) . .
C12 C11 C10 111.4(10) . .
N7 C11 H11A 107.5 . .
C12 C11 H11A 107.4 . .
C10 C11 H11A 107.5 . .
N8 N9 C13 106.3(12) . .
C11 C12 H12A 109.5 . .
C11 C12 H12B 109.4 . .
H12A C12 H12B 109.5 . .
C11 C12 H12C 109.5 . .
H12A C12 H12C 109.5 . .
H12B C12 H12C 109.5 . .
C3 C2 C1 110.6(11) . .
C3 C2 N2 112.5(12) . .
C1 C2 N2 113.5(10) . .
C3 C2 H2A 106.6 . .
C1 C2 H2A 106.6 . .
N2 C2 H2A 106.6 . .
C2 C3 H3A 109.4 . .
C2 C3 H3B 109.5 . .
H3A C3 H3B 109.5 . .
C2 C3 H3C 109.5 . .
H3A C3 H3C 109.5 . .
H3B C3 H3C 109.5 . .
N7 N8 N9 107.2(14) . .
C15 C14 C13 121.0(11) . .
C15 C14 C18 117.3(14) . .
C13 C14 C18 121.6(13) . .
N10 C17 C18 121.4(13) . .
N10 C17 H17A 119.3 . .
C18 C17 H17A 119.3 . .
C17 C18 C14 119.7(14) . .
C17 C18 H18A 120.2 . .
C14 C18 H18A 120.1 . .

loop_
_geom_bond_atom_site_label_1
_geom_bond_atom_site_label_2
_geom_bond_distance
_geom_bond_site_symmetry_2
Ca1 O1 2.367(7) 4_435
Ca1 O6 2.367(9) .
Ca1 O5 2.388(9) .
Ca1 O3 2.398(7) 4_535
Ca1 O3 2.535(8) .
Ca1 O1 2.557(8) .
Ca1 O2 2.567(9) .
Ca1 O4 2.609(9) .
Ca1 C10 2.904(10) .
Ca1 C1 2.913(10) .
Ca1 Ca1 3.9825(10) 4_535
Ca1 Ca1 3.9825(10) 4_435
O1 C10 1.293(13) .
O1 Ca1 2.367(7) 4_535
O2 C10 1.207(11) .
O3 C1 1.230(13) .
O3 Ca1 2.398(7) 4_435
O4 C1 1.284(13) .
O5 H5A 0.9600 .
O5 H5B 0.9598 .
O6 H6B 0.9600 .
O6 H6C 0.9600 .
N2 N3 1.32(2) .
N2 N1 1.305(17) .
N2 C2 1.481(16) .
C6 C5 1.37(2) .
C6 C7 1.39(2) .
C6 H6A 0.9300 .
N3 N4 1.38(2) .
C5 C9 1.39(2) .
C5 C4 1.48(2) .
C16 N10 1.36(2) .
C16 C15 1.384(19) .
C16 H16A 0.9300 .
N5 C8 1.31(2) .
N5 C7 1.33(2) .
C1 C2 1.501(7) .
C7 H7A 0.9300 .
C15 C14 1.37(2) .
C15 H15A 0.9300 .
N4 C4 1.350(18) .
N7 N8 1.292(19) .
N7 N6 1.341(15) .
N7 C11 1.450(15) .
C10 C11 1.517(7) .
C13 N6 1.325(15) .
C13 N9 1.348(18) .
C13 C14 1.446(19) .
C8 C9 1.38(2) .
C8 H8A 0.9300 .
N1 C4 1.290(17) .
N10 C17 1.35(2) .
C9 H9A 0.9300 .
C11 C12 1.531(7) .
C11 H11A 0.9800 .
N9 N8 1.32(2) .
C12 H12A 0.9600 .
C12 H12B 0.9600 .
C12 H12C 0.9600 .
C2 C3 1.529(7) .
C2 H2A 0.9800 .
C3 H3A 0.9600 .
C3 H3B 0.9600 .
C3 H3C 0.9600 .
C14 C18 1.425(19) .
C17 C18 1.37(2) .
C17 H17A 0.9300 .
C18 H18A 0.9300 .

loop_
_geom_torsion_atom_site_label_1
_geom_torsion_atom_site_label_2
_geom_torsion_atom_site_label_3
_geom_torsion_atom_site_label_4
_geom_torsion
_geom_torsion_site_symmetry_1
_geom_torsion_site_symmetry_2
_geom_torsion_site_symmetry_3
_geom_torsion_site_symmetry_4
N1 N2 N3 N4 -3(2) . . . .
C2 N2 N3 N4 -173.9(12) . . . .
C7 C6 C5 C9 -1.0(19) . . . .
C7 C6 C5 C4 -176.5(13) . . . .
Ca1 O3 C1 O4 -175.2(14) 4_435 . . .
Ca1 O3 C1 O4 13.2(14) . . . .
Ca1 O3 C1 C2 2(3) 4_435 . . .
Ca1 O3 C1 C2 -169.9(10) . . . .
Ca1 O3 C1 Ca1 172(2) 4_435 . . .
Ca1 O4 C1 O3 -12.8(13) . . . .
Ca1 O4 C1 C2 170.4(11) . . . .
C8 N5 C7 C6 -3(2) . . . .
C5 C6 C7 N5 2(2) . . . .
N10 C16 C15 C14 2(2) . . . .
N2 N3 N4 C4 3.6(18) . . . .
Ca1 O2 C10 O1 -6.5(13) . . . .
Ca1 O2 C10 C11 168.4(11) . . . .
Ca1 O1 C10 O2 -175.4(15) 4_535 . . .
Ca1 O1 C10 O2 6.5(13) . . . .
Ca1 O1 C10 C11 9(3) 4_535 . . .
Ca1 O1 C10 C11 -169.0(8) . . . .
Ca1 O1 C10 Ca1 178(2) 4_535 . . .
C7 N5 C8 C9 4(2) . . . .
N9 C13 N6 N7 0.9(14) . . . .
C14 C13 N6 N7 -175.8(11) . . . .
N8 N7 N6 C13 -2.1(15) . . . .
C11 N7 N6 C13 177.8(9) . . . .
N3 N2 N1 C4 0.5(17) . . . .
C2 N2 N1 C4 171.8(11) . . . .
N2 N1 C4 N4 2.2(16) . . . .
N2 N1 C4 C5 -178.6(12) . . . .
N3 N4 C4 N1 -3.8(18) . . . .
N3 N4 C4 C5 177.0(14) . . . .
C6 C5 C4 N1 166.1(13) . . . .
C9 C5 C4 N1 -9(2) . . . .
C6 C5 C4 N4 -15(2) . . . .
C9 C5 C4 N4 169.9(14) . . . .
C15 C16 N10 C17 0(2) . . . .
N5 C8 C9 C5 -3(2) . . . .
C6 C5 C9 C8 2(2) . . . .
C4 C5 C9 C8 177.1(13) . . . .
N8 N7 C11 C12 31.5(19) . . . .
N6 N7 C11 C12 -148.4(12) . . . .
N8 N7 C11 C10 -93.5(17) . . . .
N6 N7 C11 C10 86.7(13) . . . .
O2 C10 C11 N7 21.4(17) . . . .
O1 C10 C11 N7 -163.2(10) . . . .
Ca1 C10 C11 N7 143(3) . . . .
O2 C10 C11 C12 -102.5(16) . . . .
O1 C10 C11 C12 72.9(15) . . . .
Ca1 C10 C11 C12 19(4) . . . .
N6 C13 N9 N8 0.5(18) . . . .
C14 C13 N9 N8 177.3(13) . . . .
O3 C1 C2 C3 76.9(17) . . . .
O4 C1 C2 C3 -106.1(16) . . . .
O3 C1 C2 N2 -155.6(12) . . . .
O4 C1 C2 N2 21.4(18) . . . .
N3 N2 C2 C3 27(2) . . . .
N1 N2 C2 C3 -143.5(13) . . . .
N3 N2 C2 C1 -99.4(17) . . . .
N1 N2 C2 C1 90.1(15) . . . .
N6 N7 N8 N9 2.5(19) . . . .
C11 N7 N8 N9 -177.4(12) . . . .
C13 N9 N8 N7 -1.7(19) . . . .
C16 C15 C14 C13 178.5(12) . . . .
C16 C15 C14 C18 -4.6(19) . . . .
N6 C13 C14 C15 -15.6(18) . . . .
N9 C13 C14 C15 168.1(14) . . . .
N6 C13 C14 C18 167.6(12) . . . .
N9 C13 C14 C18 -9(2) . . . .
C16 N10 C17 C18 0(2) . . . .
N10 C17 C18 C14 -2.7(19) . . . .
C15 C14 C18 C17 4.9(19) . . . .
C13 C14 C18 C17 -178.2(12) . . . .
